data_4129812
loop_
_publ_author_name
'Guo, Yunlong'
'Shoyama, Kazutaka'
'Sato, Wataru'
'Matsuo, Yutaka'
'Inoue, Kento'
'Harano, Koji'
'Liu, Chao'
'Tanaka, Hideyuki'
'Nakamura, Eiichi'

_publ_section_title
;
 Chemical Pathways Connecting Lead(II) Iodide and Perovskite via Polymeric
 Plumbate(II) Fiber.
;
_journal_issue 50
_journal_name_full 'Journal of the American Chemical Society'
_journal_page_first 15907
_journal_page_last 15914
_journal_paper_doi 10.1021/jacs.5b10599
_journal_volume 137
_journal_year 2015
_chemical_formula_moiety 'C2 H6 I2 O Pb S'
_chemical_formula_sum 'C2 H6 I2 O Pb S'
_chemical_formula_weight 539.13
_chemical_name_common INT-2
_space_group_crystal_system orthorhombic
_space_group_IT_number 62
_space_group_name_Hall '-P 2ac 2n'
_space_group_name_H-M_alt 'P n m a'
_atom_sites_solution_hydrogens geom
_atom_sites_solution_primary direct
_atom_sites_solution_secondary difmap
_audit_creation_method SHELXL-2014/7
_cell_angle_alpha 90
_cell_angle_beta 90
_cell_angle_gamma 90
_cell_formula_units_Z 4
_cell_length_a 17.9494(9)
_cell_length_b 4.5326(2)
_cell_length_c 11.2165(6)
_cell_measurement_reflns_used 9143
_cell_measurement_temperature 293(2)
_cell_measurement_theta_max 68.226
_cell_measurement_theta_min 4.649
_cell_volume 912.55(8)
_computing_cell_refinement 'Rapid Auto (Rigaku)'
_computing_data_collection 'Rapid Auto (Rigaku)'
_computing_data_reduction 'Rapid Auto (Rigaku)'
_computing_molecular_graphics Mercury
_computing_publication_material Mercury
_computing_structure_refinement 'SHELXL-2014/7 (Sheldrick, 2014)'
_computing_structure_solution 'SHELXT-2014/5 (Sheldrick, 2014)'
_diffrn_ambient_temperature 293(2)
_diffrn_measured_fraction_theta_full 0.996
_diffrn_measured_fraction_theta_max 0.996
_diffrn_measurement_device_type 'Rigaku Rapid II'
_diffrn_measurement_method 'rotation method'
_diffrn_radiation_type CuK\a
_diffrn_radiation_wavelength 1.54187
_diffrn_reflns_av_R_equivalents 0.1011
_diffrn_reflns_av_unetI/netI 0.0661
_diffrn_reflns_Laue_measured_fraction_full 0.996
_diffrn_reflns_Laue_measured_fraction_max 0.996
_diffrn_reflns_limit_h_max 21
_diffrn_reflns_limit_h_min -20
_diffrn_reflns_limit_k_max 5
_diffrn_reflns_limit_k_min -5
_diffrn_reflns_limit_l_max 13
_diffrn_reflns_limit_l_min -12
_diffrn_reflns_number 9143
_diffrn_reflns_point_group_measured_fraction_full 0.996
_diffrn_reflns_point_group_measured_fraction_max 0.996
_diffrn_reflns_theta_full 67.687
_diffrn_reflns_theta_max 68.226
_diffrn_reflns_theta_min 4.649
_diffrn_source 'fine-focus sealed tube'
_exptl_absorpt_coefficient_mu 90.585
_exptl_absorpt_correction_T_max 1.0000
_exptl_absorpt_correction_T_min 0.3576
_exptl_absorpt_correction_type multi-scan
_exptl_absorpt_process_details 'Empirical Absorption Correction March 2001 T Higashi'
_exptl_crystal_colour 'pale yellow'
_exptl_crystal_density_diffrn 3.924
_exptl_crystal_density_method 'not measured'
_exptl_crystal_description needle
_exptl_crystal_F_000 920
_exptl_crystal_size_max 0.400
_exptl_crystal_size_mid 0.010
_exptl_crystal_size_min 0.010
_refine_diff_density_max 2.076
_refine_diff_density_min -2.074
_refine_diff_density_rms 0.369
_refine_ls_extinction_coef 0.00016(4)
_refine_ls_extinction_expression Fc^*^=kFc[1+0.001xFc^2^\l^3^/sin(2\q)]^-1/4^
_refine_ls_extinction_method 'SHELXL-2014/7 (Sheldrick 2014'
_refine_ls_goodness_of_fit_ref 1.187
_refine_ls_hydrogen_treatment constr
_refine_ls_matrix_type full
_refine_ls_number_parameters 47
_refine_ls_number_reflns 955
_refine_ls_number_restraints 0
_refine_ls_restrained_S_all 1.187
_refine_ls_R_factor_all 0.0766
_refine_ls_R_factor_gt 0.0646
_refine_ls_shift/su_max 0.000
_refine_ls_shift/su_mean 0.000
_refine_ls_structure_factor_coef Fsqd
_refine_ls_weighting_details 'w=1/[\s^2^(Fo^2^)+(0.0416P)^2^+18.7748P] where P=(Fo^2^+2Fc^2^)/3'
_refine_ls_weighting_scheme calc
_refine_ls_wR_factor_gt 0.1360
_refine_ls_wR_factor_ref 0.1428
_reflns_Friedel_coverage 0.000
_reflns_number_gt 826
_reflns_number_total 955
_reflns_threshold_expression 'I > 2\s(I)'
_cod_data_source_file ja5b10599_si_004.cif
_cod_data_source_block Pb2I4DMSO2
_cod_database_code 4129812
_shelx_shelxl_version_number 2014/7
_shelx_space_group_comment
;
The symmetry employed for this shelxl refinement is uniquely defined
by the following loop, which should always be used as a source of
symmetry information in preference to the above space-group names.
They are only intended as comments.
;

loop_
_space_group_symop_operation_xyz
'x, y, z'
'-x+1/2, -y, z+1/2'
'x+1/2, -y+1/2, -z+1/2'
'-x, y+1/2, -z'
'-x, -y, -z'
'x-1/2, y, -z-1/2'
'-x-1/2, y-1/2, z-1/2'
'x, -y-1/2, z'

loop_
_atom_site_label
_atom_site_type_symbol
_atom_site_fract_x
_atom_site_fract_y
_atom_site_fract_z
_atom_site_U_iso_or_equiv
_atom_site_adp_type
_atom_site_occupancy
_atom_site_site_symmetry_order
_atom_site_calc_flag
_atom_site_refinement_flags_posn
_atom_site_refinement_flags_adp
_atom_site_refinement_flags_occupancy
Pb1 Pb 0.45956(5) 0.7500 0.68341(9) 0.0444(4) Uani 1 2 d S T P
I1 I 0.60726(9) 0.7500 0.50764(14) 0.0456(5) Uani 1 2 d S T P
I2 I 0.53424(9) 0.2500 0.83884(15) 0.0481(5) Uani 1 2 d S T P
S1 S 0.3292(3) 1.2500 0.8103(6) 0.0454(16) Uani 1 2 d S T P
O1 O 0.3430(12) 0.906(5) 0.793(2) 0.054(7) Uani 0.5 1 d . . P
C1 C 0.3147(18) 1.2500 0.965(2) 0.064(9) Uani 1 2 d S T P
H1 H 0.3052 1.4478 0.9912 0.096 Uiso 0.5 1 calc R U P
H1A H 0.2727 1.1273 0.9834 0.096 Uiso 0.5 1 calc R U P
H1B H 0.3583 1.1750 1.0039 0.096 Uiso 0.5 1 calc R U P
C2 C 0.2368(15) 1.2500 0.760(2) 0.068(9) Uani 1 2 d S T P
H2 H 0.2172 1.4469 0.7631 0.102 Uiso 0.5 1 calc R U P
H2A H 0.2353 1.1802 0.6789 0.102 Uiso 0.5 1 calc R U P
H2B H 0.2073 1.1228 0.8093 0.102 Uiso 0.5 1 calc R U P

loop_
_atom_site_aniso_label
_atom_site_aniso_U_11
_atom_site_aniso_U_22
_atom_site_aniso_U_33
_atom_site_aniso_U_23
_atom_site_aniso_U_13
_atom_site_aniso_U_12
Pb1 0.0441(7) 0.0411(7) 0.0479(7) 0.000 0.0015(5) 0.000
I1 0.0424(9) 0.0502(12) 0.0441(10) 0.000 -0.0023(7) 0.000
I2 0.0457(10) 0.0473(12) 0.0513(10) 0.000 -0.0094(7) 0.000
S1 0.040(3) 0.047(4) 0.050(4) 0.000 0.005(3) 0.000
O1 0.042(13) 0.039(15) 0.082(18) 0.006(13) 0.010(12) 0.025(12)
C1 0.10(2) 0.07(2) 0.030(13) 0.000 0.007(15) 0.000
C2 0.064(18) 0.09(3) 0.047(16) 0.000 0.006(15) 0.000

loop_
_atom_type_symbol
_atom_type_description
_atom_type_scat_dispersion_real
_atom_type_scat_dispersion_imag
_atom_type_scat_source
Pb Pb -4.0753 8.5060 'International Tables Vol C Tables 4.2.6.8 and 6.1.1.4'
I I -0.3257 6.8362 'International Tables Vol C Tables 4.2.6.8 and 6.1.1.4'
S S 0.3331 0.5567 'International Tables Vol C Tables 4.2.6.8 and 6.1.1.4'
O O 0.0492 0.0322 'International Tables Vol C Tables 4.2.6.8 and 6.1.1.4'
C C 0.0181 0.0091 'International Tables Vol C Tables 4.2.6.8 and 6.1.1.4'
H H 0.0000 0.0000 'International Tables Vol C Tables 4.2.6.8 and 6.1.1.4'

loop_
_geom_angle_atom_site_label_1
_geom_angle_atom_site_label_2
_geom_angle_atom_site_label_3
_geom_angle
_geom_angle_site_symmetry_1
_geom_angle_site_symmetry_3
O1 Pb1 O1 32.5(11) 8_575 .
O1 Pb1 I2 83.2(6) 8_575 .
O1 Pb1 I2 106.5(5) . .
O1 Pb1 I2 106.5(5) 8_575 1_565
O1 Pb1 I2 83.2(6) . 1_565
I2 Pb1 I2 91.73(5) . 1_565
O1 Pb1 I1 162.6(5) 8_575 .
O1 Pb1 I1 162.6(5) . .
I2 Pb1 I1 89.36(4) . .
I2 Pb1 I1 89.36(4) 1_565 .
O1 Pb1 I1 79.9(5) 8_575 5_666
O1 Pb1 I1 101.8(6) . 5_666
I2 Pb1 I1 91.13(3) . 5_666
I2 Pb1 I1 173.26(5) 1_565 5_666
I1 Pb1 I1 84.57(4) . 5_666
O1 Pb1 I1 101.8(6) 8_575 5_676
O1 Pb1 I1 79.9(5) . 5_676
I2 Pb1 I1 173.26(5) . 5_676
I2 Pb1 I1 91.13(3) 1_565 5_676
I1 Pb1 I1 84.57(4) . 5_676
I1 Pb1 I1 85.41(4) 5_666 5_676
Pb1 I1 Pb1 95.43(4) . 5_666
Pb1 I1 Pb1 95.43(4) . 5_676
Pb1 I1 Pb1 85.41(4) 5_666 5_676
Pb1 I2 Pb1 91.73(5) . 1_545
O1 S1 O1 157.2(17) . 8_585
O1 S1 C1 98.2(9) . .
O1 S1 C1 98.2(9) 8_585 .
O1 S1 C2 96.2(9) . .
O1 S1 C2 96.2(9) 8_585 .
C1 S1 C2 100.4(14) . .
O1 O1 S1 168.6(9) 8_575 .
O1 O1 Pb1 73.7(5) 8_575 .
S1 O1 Pb1 117.6(12) . .
S1 C1 H1 109.5 . .
S1 C1 H1A 109.5 . .
H1 C1 H1A 109.5 . .
S1 C1 H1B 109.5 . .
H1 C1 H1B 109.5 . .
H1A C1 H1B 109.5 . .
S1 C2 H2 109.5 . .
S1 C2 H2A 109.5 . .
H2 C2 H2A 109.5 . .
S1 C2 H2B 109.5 . .
H2 C2 H2B 109.5 . .
H2A C2 H2B 109.5 . .

loop_
_geom_bond_atom_site_label_1
_geom_bond_atom_site_label_2
_geom_bond_distance
_geom_bond_site_symmetry_2
Pb1 O1 2.53(2) 8_575
Pb1 O1 2.53(2) .
Pb1 I2 3.1578(13) .
Pb1 I2 3.1578(13) 1_565
Pb1 I1 3.3038(19) .
Pb1 I1 3.3416(13) 5_666
Pb1 I1 3.3416(13) 5_676
I1 Pb1 3.3417(13) 5_666
I1 Pb1 3.3417(13) 5_676
I2 Pb1 3.1578(13) 1_545
S1 O1 1.59(2) .
S1 O1 1.59(2) 8_585
S1 C1 1.75(2) .
S1 C2 1.75(3) .
O1 O1 1.42(5) 8_575
C1 H1 0.9600 .
C1 H1A 0.9600 .
C1 H1B 0.9600 .
C2 H2 0.9600 .
C2 H2A 0.9600 .
C2 H2B 0.9600 .

loop_
_geom_torsion_atom_site_label_1
_geom_torsion_atom_site_label_2
_geom_torsion_atom_site_label_3
_geom_torsion_atom_site_label_4
_geom_torsion
_geom_torsion_site_symmetry_1
_geom_torsion_site_symmetry_4
O1 S1 O1 O1 180.00(11) 8_585 8_575
C1 S1 O1 O1 44(5) . 8_575
C2 S1 O1 O1 -57(5) . 8_575
O1 S1 O1 Pb1 8(6) 8_585 .
C1 S1 O1 Pb1 -127.8(14) . .
C2 S1 O1 Pb1 130.7(13) . .
